data_4068131
loop_
_publ_author_name
'Fu, Xiaoping'
'Yu, Shasha'
'Fan, Guoqin'
'Liu, Yuanhong'
'Li, Yuxue'

_publ_section_title
;
 Highly Efficient Synthesis ofcis-[3]Cumulenic Diols via
 Zirconocene-Mediated Coupling of 1,3-Butadiynes with Aldehydes
;
_journal_issue 2
_journal_name_full Organometallics
_journal_page_first 531
_journal_paper_doi 10.1021/om201125z
_journal_volume 31
_journal_year 2012
_chemical_absolute_configuration ad
_chemical_formula_sum 'C22 H28 Zr'
_chemical_formula_weight 383.66
_chemical_name_systematic
; 
 ? 
;
_space_group_IT_number 19
_symmetry_cell_setting orthorhombic
_symmetry_space_group_name_Hall 'P 2ac 2ab'
_symmetry_space_group_name_H-M 'P 21 21 21'
_atom_sites_solution_hydrogens geom
_atom_sites_solution_primary direct
_atom_sites_solution_secondary difmap
_audit_creation_method SHELXL-97
_cell_angle_alpha 90.00
_cell_angle_beta 90.00
_cell_angle_gamma 90.00
_cell_formula_units_Z 4
_cell_length_a 9.1056(9)
_cell_length_b 14.1077(13)
_cell_length_c 15.0556(14)
_cell_measurement_reflns_used 9938
_cell_measurement_temperature 132(2)
_cell_measurement_theta_max 33.75
_cell_measurement_theta_min 2.61
_cell_volume 1934.0(3)
_computing_cell_refinement 'Bruker SAINT'
_computing_data_collection 'Bruker APEX2'
_computing_data_reduction 'Bruker SAINT'
_computing_molecular_graphics 'Bruker SHELXTL'
_computing_publication_material 'Bruker SHELXTL'
_computing_structure_refinement 'SHELXL-97 (Sheldrick, 2008)'
_computing_structure_solution 'SHELXS-97 (Sheldrick, 2008)'
_diffrn_ambient_temperature 132(2)
_diffrn_measured_fraction_theta_full 1.000
_diffrn_measured_fraction_theta_max 1.000
_diffrn_measurement_device_type 'Bruker APEX-II CCD'
_diffrn_measurement_method '\f and \w scans'
_diffrn_radiation_monochromator graphite
_diffrn_radiation_source 'fine-focus sealed tube'
_diffrn_radiation_type MoK\a
_diffrn_radiation_wavelength 0.71073
_diffrn_reflns_av_R_equivalents 0.0195
_diffrn_reflns_av_sigmaI/netI 0.0185
_diffrn_reflns_limit_h_max 7
_diffrn_reflns_limit_h_min -11
_diffrn_reflns_limit_k_max 17
_diffrn_reflns_limit_k_min -17
_diffrn_reflns_limit_l_max 18
_diffrn_reflns_limit_l_min -18
_diffrn_reflns_number 13592
_diffrn_reflns_theta_full 26.00
_diffrn_reflns_theta_max 26.00
_diffrn_reflns_theta_min 1.98
_exptl_absorpt_coefficient_mu 0.567
_exptl_absorpt_correction_T_max 0.8999
_exptl_absorpt_correction_T_min 0.7726
_exptl_absorpt_correction_type multi-scan
_exptl_absorpt_process_details sadabs
_exptl_crystal_colour colourless
_exptl_crystal_density_diffrn 1.318
_exptl_crystal_density_method 'not measured'
_exptl_crystal_description block
_exptl_crystal_F_000 800
_exptl_crystal_size_max 0.48
_exptl_crystal_size_mid 0.25
_exptl_crystal_size_min 0.19
_refine_diff_density_max 0.280
_refine_diff_density_min -0.439
_refine_diff_density_rms 0.048
_refine_ls_abs_structure_details 'Flack H D (1983), Acta Cryst. A39, 876-881'
_refine_ls_abs_structure_Flack 0.01(4)
_refine_ls_extinction_method none
_refine_ls_goodness_of_fit_ref 1.077
_refine_ls_hydrogen_treatment constr
_refine_ls_matrix_type full
_refine_ls_number_parameters 291
_refine_ls_number_reflns 3808
_refine_ls_number_restraints 252
_refine_ls_restrained_S_all 1.091
_refine_ls_R_factor_all 0.0209
_refine_ls_R_factor_gt 0.0195
_refine_ls_shift/su_max 0.011
_refine_ls_shift/su_mean 0.001
_refine_ls_structure_factor_coef Fsqd
_refine_ls_weighting_details 'calc w=1/[\s^2^(Fo^2^)+(0.0251P)^2^+0.6731P] where P=(Fo^2^+2Fc^2^)/3'
_refine_ls_weighting_scheme calc
_refine_ls_wR_factor_gt 0.0506
_refine_ls_wR_factor_ref 0.0520
_reflns_number_gt 3676
_reflns_number_total 3808
_reflns_threshold_expression >2sigma(I)
_cod_data_source_file om201125z_si_002.cif
_cod_data_source_block mo_dm11658_0m_(compound_13)
_cod_depositor_comments
;
The following automatic conversions were performed:

'_symmetry_cell_setting' value 'Orthorhombic' changed to
'orthorhombic' according to
/home/saulius/struct/CIF-dictionaries/cif_core.dic dictionary named
'cif_core.dic' version 2.4.1 from 2010-06-29.

Automatic conversion script
Id: cif_fix_values 1715 2011-07-08 13:25:40Z adriana 
;
_cod_original_sg_symbol_H-M P2(1)2(1)2(1)
_cod_database_code 4068131

loop_
_symmetry_equiv_pos_as_xyz
'x, y, z'
'x+1/2, -y+1/2, -z'
'-x, y+1/2, -z+1/2'
'-x+1/2, -y, z+1/2'

loop_
_atom_site_label
_atom_site_type_symbol
_atom_site_fract_x
_atom_site_fract_y
_atom_site_fract_z
_atom_site_U_iso_or_equiv
_atom_site_adp_type
_atom_site_occupancy
_atom_site_symmetry_multiplicity
_atom_site_calc_flag
_atom_site_refinement_flags
_atom_site_disorder_assembly
_atom_site_disorder_group
Zr1 Zr 0.413937(17) 0.424067(10) 0.253110(11) 0.02127(6) Uani 1 1 d . A .
C1 C 0.5070(7) 0.5089(3) 0.1155(4) 0.0406(15) Uani 0.50 1 d PGU A 1
H1A H 0.4582 0.5638 0.0857 0.049 Uiso 0.50 1 calc PR A 1
C2 C 0.4906(5) 0.4133(4) 0.0919(3) 0.0305(12) Uani 0.50 1 d PGU A 1
H2A H 0.4286 0.3888 0.0421 0.037 Uiso 0.50 1 calc PR A 1
C3 C 0.5928(6) 0.3603(3) 0.1408(3) 0.0291(13) Uani 0.50 1 d PGU A 1
H3A H 0.6165 0.2918 0.1312 0.035 Uiso 0.50 1 calc PR A 1
C4 C 0.6723(7) 0.4231(5) 0.1946(4) 0.0374(15) Uani 0.50 1 d PGU A 1
H4A H 0.7621 0.4068 0.2297 0.045 Uiso 0.50 1 calc PR A 1
C5 C 0.6193(8) 0.5150(4) 0.1790(4) 0.0414(16) Uani 0.50 1 d PGU A 1
H5A H 0.6644 0.5749 0.2016 0.050 Uiso 0.50 1 calc PR A 1
C1' C 0.4929(7) 0.4705(6) 0.0995(4) 0.0472(17) Uani 0.50 1 d PGU A 2
H1'A H 0.4288 0.5008 0.0536 0.057 Uiso 0.50 1 calc PR A 2
C2' C 0.5233(7) 0.3737(4) 0.1059(4) 0.0491(18) Uani 0.50 1 d PGU A 2
H2'A H 0.4833 0.3232 0.0660 0.059 Uiso 0.50 1 calc PR A 2
C3' C 0.6363(7) 0.3618(4) 0.1676(4) 0.0446(17) Uani 0.50 1 d PGU A 2
H3'A H 0.6896 0.3012 0.1800 0.054 Uiso 0.50 1 calc PR A 2
C4' C 0.6758(7) 0.4513(4) 0.1994(4) 0.0373(15) Uani 0.50 1 d PGU A 2
H4'A H 0.7624 0.4655 0.2380 0.045 Uiso 0.50 1 calc PR A 2
C5' C 0.5871(8) 0.5185(4) 0.1573(5) 0.0400(15) Uani 0.50 1 d PGU A 2
H5'A H 0.6010 0.5887 0.1598 0.048 Uiso 0.50 1 calc PR A 2
C6 C 0.2661(4) 0.4949(2) 0.38110(18) 0.0584(8) Uani 1 1 d . . .
H6A H 0.2628 0.4698 0.4432 0.070 Uiso 1 1 calc R A .
C7 C 0.3590(3) 0.56562(19) 0.3507(2) 0.0564(7) Uani 1 1 d . A .
H7A H 0.4326 0.6004 0.3876 0.068 Uiso 1 1 calc R . .
C8 C 0.3159(3) 0.59068(17) 0.2666(2) 0.0594(9) Uani 1 1 d . A .
H8A H 0.3519 0.6470 0.2326 0.071 Uiso 1 1 calc R . .
C9 C 0.1962(3) 0.5336(2) 0.2432(2) 0.0643(8) Uani 1 1 d . A .
H9A H 0.1312 0.5424 0.1903 0.077 Uiso 1 1 calc R . .
C10 C 0.1672(3) 0.4760(2) 0.3164(3) 0.0651(10) Uani 1 1 d . A .
H10A H 0.0791 0.4343 0.3232 0.078 Uiso 1 1 calc R . .
C11 C 0.2656(2) 0.29905(13) 0.21016(12) 0.0233(4) Uani 1 1 d . A .
C12 C 0.3421(2) 0.26941(13) 0.27738(11) 0.0232(4) Uani 1 1 d . A .
C13 C 0.4431(2) 0.28928(13) 0.33836(12) 0.0253(4) Uani 1 1 d . A .
C14 C 0.5325(2) 0.35022(17) 0.37266(13) 0.0273(5) Uani 1 1 d . A .
C15 C 0.6362(3) 0.35030(18) 0.45085(14) 0.0369(5) Uani 1 1 d DU . .
C16 C 0.5799(18) 0.4264(10) 0.5171(9) 0.058(3) Uani 0.50 1 d PDU A 1
H16A H 0.5629 0.4861 0.4854 0.087 Uiso 0.50 1 calc PR A 1
H16B H 0.6534 0.4363 0.5637 0.087 Uiso 0.50 1 calc PR A 1
H16C H 0.4877 0.4048 0.5439 0.087 Uiso 0.50 1 calc PR A 1
C17 C 0.7866(19) 0.3819(18) 0.4173(17) 0.051(4) Uani 0.50 1 d PDU A 1
H17A H 0.7822 0.4488 0.3999 0.076 Uiso 0.50 1 calc PR A 1
H17B H 0.8148 0.3433 0.3660 0.076 Uiso 0.50 1 calc PR A 1
H17C H 0.8594 0.3739 0.4647 0.076 Uiso 0.50 1 calc PR A 1
C18 C 0.643(3) 0.2508(12) 0.4918(15) 0.060(4) Uani 0.50 1 d PDU A 1
H18A H 0.5642 0.2437 0.5355 0.089 Uiso 0.50 1 calc PR A 1
H18B H 0.7383 0.2420 0.5211 0.089 Uiso 0.50 1 calc PR A 1
H18C H 0.6314 0.2032 0.4449 0.089 Uiso 0.50 1 calc PR A 1
C16' C 0.562(2) 0.3977(11) 0.5309(10) 0.065(4) Uani 0.50 1 d PDU A 2
H16D H 0.5379 0.4635 0.5161 0.097 Uiso 0.50 1 calc PR A 2
H16E H 0.6294 0.3967 0.5818 0.097 Uiso 0.50 1 calc PR A 2
H16F H 0.4722 0.3633 0.5460 0.097 Uiso 0.50 1 calc PR A 2
C17' C 0.784(2) 0.3967(17) 0.4286(16) 0.044(3) Uani 0.50 1 d PDU A 2
H17D H 0.7682 0.4632 0.4124 0.065 Uiso 0.50 1 calc PR A 2
H17E H 0.8297 0.3631 0.3787 0.065 Uiso 0.50 1 calc PR A 2
H17F H 0.8488 0.3933 0.4805 0.065 Uiso 0.50 1 calc PR A 2
C18' C 0.673(3) 0.2473(12) 0.4747(15) 0.066(4) Uani 0.50 1 d PDU A 2
H18D H 0.7029 0.2131 0.4210 0.099 Uiso 0.50 1 calc PR A 2
H18E H 0.5864 0.2167 0.5005 0.099 Uiso 0.50 1 calc PR A 2
H18F H 0.7537 0.2462 0.5179 0.099 Uiso 0.50 1 calc PR A 2
C19 C 0.1499(3) 0.25637(15) 0.15111(14) 0.0338(5) Uani 1 1 d U . .
C20 C 0.2367(8) 0.1844(5) 0.0900(4) 0.0578(18) Uani 0.50 1 d PU A 1
H20A H 0.3244 0.2156 0.0660 0.087 Uiso 0.50 1 calc PR A 1
H20B H 0.1735 0.1641 0.0409 0.087 Uiso 0.50 1 calc PR A 1
H20C H 0.2661 0.1291 0.1251 0.087 Uiso 0.50 1 calc PR A 1
C21 C 0.0390(7) 0.2059(4) 0.2049(4) 0.0499(15) Uani 0.50 1 d PU A 1
H21A H 0.0644 0.1384 0.2080 0.075 Uiso 0.50 1 calc PR A 1
H21B H -0.0579 0.2131 0.1774 0.075 Uiso 0.50 1 calc PR A 1
H21C H 0.0370 0.2326 0.2650 0.075 Uiso 0.50 1 calc PR A 1
C22 C 0.0751(8) 0.3312(6) 0.0945(5) 0.0419(16) Uani 0.50 1 d PU A 1
H22A H 0.1403 0.3497 0.0457 0.063 Uiso 0.50 1 calc PR A 1
H22B H 0.0530 0.3869 0.1311 0.063 Uiso 0.50 1 calc PR A 1
H22C H -0.0164 0.3055 0.0702 0.063 Uiso 0.50 1 calc PR A 1
C20' C 0.1794(9) 0.1547(5) 0.1289(6) 0.068(2) Uani 0.50 1 d PU A 2
H20D H 0.2688 0.1503 0.0928 0.101 Uiso 0.50 1 calc PR A 2
H20E H 0.0962 0.1289 0.0954 0.101 Uiso 0.50 1 calc PR A 2
H20F H 0.1924 0.1184 0.1838 0.101 Uiso 0.50 1 calc PR A 2
C21' C 0.0007(8) 0.2614(7) 0.2073(6) 0.076(2) Uani 0.50 1 d PU A 2
H21D H -0.0098 0.3247 0.2332 0.114 Uiso 0.50 1 calc PR A 2
H21E H 0.0036 0.2140 0.2549 0.114 Uiso 0.50 1 calc PR A 2
H21F H -0.0829 0.2484 0.1682 0.114 Uiso 0.50 1 calc PR A 2
C22' C 0.1310(11) 0.3149(7) 0.0676(6) 0.068(3) Uani 0.50 1 d PU A 2
H22D H 0.2218 0.3128 0.0327 0.103 Uiso 0.50 1 calc PR A 2
H22E H 0.1093 0.3807 0.0838 0.103 Uiso 0.50 1 calc PR A 2
H22F H 0.0499 0.2892 0.0323 0.103 Uiso 0.50 1 calc PRU A 2

loop_
_atom_site_aniso_label
_atom_site_aniso_U_11
_atom_site_aniso_U_22
_atom_site_aniso_U_33
_atom_site_aniso_U_23
_atom_site_aniso_U_13
_atom_site_aniso_U_12
Zr1 0.02348(9) 0.02113(9) 0.01920(8) -0.00167(9) 0.00388(9) -0.00376(6)
C1 0.055(3) 0.036(3) 0.031(3) 0.006(2) 0.023(2) 0.000(3)
C2 0.038(2) 0.038(3) 0.0154(17) 0.006(2) 0.0075(16) 0.002(3)
C3 0.030(3) 0.036(2) 0.022(3) 0.0001(18) 0.007(2) 0.004(2)
C4 0.029(2) 0.048(3) 0.036(2) 0.003(3) 0.010(2) -0.005(3)
C5 0.042(3) 0.044(3) 0.038(3) 0.000(2) 0.017(3) -0.015(3)
C1' 0.050(3) 0.067(4) 0.025(3) 0.011(3) 0.009(2) -0.012(4)
C2' 0.054(4) 0.059(4) 0.035(3) -0.018(3) 0.021(3) -0.018(3)
C3' 0.044(4) 0.042(3) 0.048(4) 0.003(3) 0.027(3) 0.004(3)
C4' 0.032(3) 0.043(3) 0.037(3) 0.003(2) 0.014(2) -0.017(2)
C5' 0.044(3) 0.038(3) 0.038(3) 0.011(2) 0.015(3) -0.011(2)
C6 0.084(2) 0.0487(15) 0.0429(14) 0.0019(12) 0.0301(16) 0.0289(16)
C7 0.0512(16) 0.0460(15) 0.0720(18) -0.0360(14) -0.0029(14) 0.0061(13)
C8 0.0730(18) 0.0289(11) 0.076(2) 0.0105(12) 0.0377(17) 0.0161(11)
C9 0.0626(17) 0.0740(18) 0.0564(16) -0.0246(18) -0.0147(17) 0.0435(15)
C10 0.0389(15) 0.0388(14) 0.118(3) -0.0269(17) 0.0359(17) -0.0018(12)
C11 0.0253(10) 0.0228(8) 0.0218(8) -0.0002(7) 0.0008(8) -0.0008(8)
C12 0.0292(10) 0.0193(8) 0.0212(9) 0.0032(7) 0.0003(7) -0.0012(8)
C13 0.0293(10) 0.0256(9) 0.0209(9) 0.0019(7) 0.0005(8) 0.0015(8)
C14 0.0246(10) 0.0373(11) 0.0198(9) -0.0037(8) 0.0014(8) -0.0013(9)
C15 0.0312(11) 0.0536(14) 0.0259(10) -0.0044(10) -0.0063(9) -0.0046(10)
C16 0.041(5) 0.103(8) 0.029(5) -0.023(5) -0.013(4) 0.011(6)
C17 0.035(5) 0.071(9) 0.047(7) -0.009(5) -0.025(4) -0.007(4)
C18 0.069(10) 0.072(5) 0.038(5) 0.026(4) -0.028(5) -0.017(5)
C16' 0.063(6) 0.106(9) 0.025(4) -0.021(5) -0.002(3) 0.001(6)
C17' 0.035(4) 0.056(6) 0.040(5) -0.010(5) -0.009(3) -0.017(4)
C18' 0.054(8) 0.083(6) 0.061(10) 0.029(5) -0.038(7) -0.026(4)
C19 0.0380(12) 0.0294(11) 0.0341(11) 0.0027(9) -0.0144(9) -0.0052(9)
C20 0.052(4) 0.069(5) 0.052(4) -0.037(3) -0.018(3) -0.001(3)
C21 0.047(4) 0.051(3) 0.052(3) 0.010(3) -0.013(3) -0.031(3)
C22 0.034(3) 0.050(3) 0.042(4) 0.016(3) -0.019(3) -0.008(3)
C20' 0.067(5) 0.041(3) 0.094(6) -0.028(4) -0.045(4) 0.001(3)
C21' 0.040(4) 0.093(5) 0.094(5) -0.026(5) -0.018(3) -0.025(4)
C22' 0.091(7) 0.069(5) 0.046(5) 0.024(4) -0.038(4) -0.037(5)

loop_
_atom_type_symbol
_atom_type_description
_atom_type_scat_dispersion_real
_atom_type_scat_dispersion_imag
_atom_type_scat_source
C C 0.0033 0.0016 'International Tables Vol C Tables 4.2.6.8 and 6.1.1.4'
H H 0.0000 0.0000 'International Tables Vol C Tables 4.2.6.8 and 6.1.1.4'
Zr Zr -2.9673 0.5597 'International Tables Vol C Tables 4.2.6.8 and 6.1.1.4'

loop_
_geom_angle_atom_site_label_1
_geom_angle_atom_site_label_2
_geom_angle_atom_site_label_3
_geom_angle
C12 Zr1 C13 33.47(7)
C12 Zr1 C11 32.62(6)
C13 Zr1 C11 66.09(7)
C12 Zr1 C14 65.70(7)
C13 Zr1 C14 32.24(8)
C11 Zr1 C14 98.33(7)
C12 Zr1 C1' 118.30(18)
C13 Zr1 C1' 133.98(19)
C11 Zr1 C1' 96.23(16)
C14 Zr1 C1' 133.80(16)
C12 Zr1 C4 108.42(16)
C13 Zr1 C4 94.74(15)
C11 Zr1 C4 116.40(15)
C14 Zr1 C4 80.51(14)
C1' Zr1 C4 53.85(18)
C12 Zr1 C3 87.23(13)
C13 Zr1 C3 90.27(12)
C11 Zr1 C3 85.26(13)
C14 Zr1 C3 93.38(13)
C1' Zr1 C3 44.59(15)
C4 Zr1 C3 32.41(10)
C12 Zr1 C9 111.50(10)
C13 Zr1 C9 128.95(10)
C11 Zr1 C9 89.52(9)
C14 Zr1 C9 132.94(10)
C1' Zr1 C9 90.61(18)
C4 Zr1 C9 136.05(17)
C3 Zr1 C9 133.61(14)
C12 Zr1 C5' 140.21(16)
C13 Zr1 C5' 132.99(15)
C11 Zr1 C5' 127.49(16)
C14 Zr1 C5' 112.74(15)
C1' Zr1 C5' 32.27(11)
C4 Zr1 C5' 38.3(2)
C3 Zr1 C5' 53.01(18)
C9 Zr1 C5' 97.73(17)
C12 Zr1 C8 140.19(8)
C13 Zr1 C8 139.74(8)
C11 Zr1 C8 121.75(9)
C14 Zr1 C8 121.03(10)
C1' Zr1 C8 86.12(19)
C4 Zr1 C8 111.39(16)
C3 Zr1 C8 128.09(13)
C9 Zr1 C8 32.26(10)
C5' Zr1 C8 77.00(16)
C12 Zr1 C5 139.43(15)
C13 Zr1 C5 125.32(17)
C11 Zr1 C5 134.06(13)
C14 Zr1 C5 102.92(16)
C1' Zr1 C5 41.29(17)
C4 Zr1 C5 32.32(11)
C3 Zr1 C5 53.51(16)
C9 Zr1 C5 104.19(18)
C5' Zr1 C5 10.05(19)
C8 Zr1 C5 79.90(16)
C12 Zr1 C7 126.78(9)
C13 Zr1 C7 110.49(9)
C11 Zr1 C7 130.45(9)
C14 Zr1 C7 89.78(9)
C1' Zr1 C7 112.7(2)
C4 Zr1 C7 113.15(16)
C3 Zr1 C7 143.27(14)
C9 Zr1 C7 52.71(10)
C5' Zr1 C7 92.24(17)
C8 Zr1 C7 31.51(10)
C5 Zr1 C7 90.13(15)
C5 C1 C2 108.0
C5 C1 Zr1 73.5(2)
C2 C1 Zr1 73.6(2)
C5 C1 H1A 125.7
C2 C1 H1A 125.7
Zr1 C1 H1A 125.7
C3 C2 C1 108.0
C3 C2 Zr1 73.2(2)
C1 C2 Zr1 74.2(2)
C3 C2 H2A 125.7
C1 C2 H2A 125.7
Zr1 C2 H2A 125.7
C2 C3 C4 108.0
C2 C3 Zr1 74.5(2)
C4 C3 Zr1 73.7(2)
C2 C3 H3A 125.6
C4 C3 H3A 125.6
Zr1 C3 H3A 125.6
C5 C4 C3 108.0
C5 C4 Zr1 74.4(2)
C3 C4 Zr1 73.9(2)
C5 C4 H4A 125.6
C3 C4 H4A 125.6
Zr1 C4 H4A 125.6
C1 C5 C4 108.0
C1 C5 Zr1 74.4(2)
C4 C5 Zr1 73.2(2)
C1 C5 H5A 125.7
C4 C5 H5A 125.7
Zr1 C5 H5A 125.7
C2' C1' C5' 108.0
C2' C1' Zr1 74.8(2)
C5' C1' Zr1 74.3(3)
C2' C1' H1'A 125.5
C5' C1' H1'A 125.5
Zr1 C1' H1'A 125.5
C1' C2' C3' 108.0
C1' C2' Zr1 73.0(2)
C3' C2' Zr1 75.0(2)
C1' C2' H2'A 125.6
C3' C2' H2'A 125.6
Zr1 C2' H2'A 125.6
C2' C3' C4' 108.0
C2' C3' Zr1 73.1(2)
C4' C3' Zr1 73.8(2)
C2' C3' H3'A 125.7
C4' C3' H3'A 125.7
Zr1 C3' H3'A 125.7
C5' C4' C3' 108.0
C5' C4' Zr1 72.9(2)
C3' C4' Zr1 74.4(2)
C5' C4' H4'A 125.7
C3' C4' H4'A 125.7
Zr1 C4' H4'A 125.7
C4' C5' C1' 108.0
C4' C5' Zr1 75.1(2)
C1' C5' Zr1 73.5(2)
C4' C5' H5'A 125.6
C1' C5' H5'A 125.6
Zr1 C5' H5'A 125.6
C10 C6 C7 108.1(3)
C10 C6 Zr1 74.38(15)
C7 C6 Zr1 73.18(15)
C10 C6 H6A 125.6
C7 C6 H6A 125.6
Zr1 C6 H6A 125.6
C8 C7 C6 108.4(3)
C8 C7 Zr1 73.98(14)
C6 C7 Zr1 75.19(14)
C8 C7 H7A 125.4
C6 C7 H7A 125.4
Zr1 C7 H7A 125.4
C7 C8 C9 107.9(3)
C7 C8 Zr1 74.51(14)
C9 C8 Zr1 73.68(13)
C7 C8 H8A 125.7
C9 C8 H8A 125.7
Zr1 C8 H8A 125.7
C10 C9 C8 106.5(3)
C10 C9 Zr1 75.23(15)
C8 C9 Zr1 74.06(14)
C10 C9 H9A 126.1
C8 C9 H9A 126.1
Zr1 C9 H9A 126.1
C6 C10 C9 109.1(3)
C6 C10 Zr1 74.87(16)
C9 C10 Zr1 72.81(15)
C6 C10 H10A 125.2
C9 C10 H10A 125.2
Zr1 C10 H10A 125.2
C12 C11 C19 135.06(18)
C12 C11 Zr1 73.40(12)
C19 C11 Zr1 151.54(14)
C11 C12 C13 147.3(2)
C11 C12 Zr1 73.97(12)
C13 C12 Zr1 73.37(12)
C14 C13 C12 148.5(2)
C14 C13 Zr1 75.33(13)
C12 C13 Zr1 73.16(11)
C13 C14 C15 135.0(2)
C13 C14 Zr1 72.44(13)
C15 C14 Zr1 152.53(18)
C14 C15 C17 107.7(10)
C14 C15 C17' 112.3(10)
C17 C15 C17' 10.1(18)
C14 C15 C18 109.8(11)
C17 C15 C18 111.3(14)
C17' C15 C18 116.2(14)
C14 C15 C16' 109.8(8)
C17 C15 C16' 121.8(12)
C17' C15 C16' 111.8(12)
C18 C15 C16' 95.8(10)
C14 C15 C18' 108.6(10)
C17 C15 C18' 99.1(14)
C17' C15 C18' 105.2(14)
C18 C15 C18' 14.2(15)
C16' C15 C18' 109.0(10)
C14 C15 C16 107.1(7)
C17 C15 C16 107.9(11)
C17' C15 C16 97.8(11)
C18 C15 C16 112.8(10)
C16' C15 C16 18.0(10)
C18' C15 C16 125.2(10)
C15 C16 H16A 109.5
C15 C16 H16B 109.5
H16A C16 H16B 109.5
C15 C16 H16C 109.5
H16A C16 H16C 109.5
H16B C16 H16C 109.5
C15 C17 H17A 109.5
C15 C17 H17B 109.5
H17A C17 H17B 109.5
C15 C17 H17C 109.5
H17A C17 H17C 109.5
H17B C17 H17C 109.5
C15 C18 H18A 109.5
C15 C18 H18B 109.5
H18A C18 H18B 109.5
C15 C18 H18C 109.5
H18A C18 H18C 109.5
H18B C18 H18C 109.5
C15 C16' H16D 109.5
C15 C16' H16E 109.5
H16D C16' H16E 109.5
C15 C16' H16F 109.5
H16D C16' H16F 109.5
H16E C16' H16F 109.5
C15 C17' H17D 109.5
C15 C17' H17E 109.5
H17D C17' H17E 109.5
C15 C17' H17F 109.5
H17D C17' H17F 109.5
H17E C17' H17F 109.5
C15 C18' H18D 109.5
C15 C18' H18E 109.5
H18D C18' H18E 109.5
C15 C18' H18F 109.5
H18D C18' H18F 109.5
H18E C18' H18F 109.5
C21 C19 C20' 77.5(4)
C21 C19 C11 110.4(3)
C20' C19 C11 113.0(3)
C21 C19 C22' 129.9(5)
C20' C19 C22' 110.9(5)
C11 C19 C22' 110.6(4)
C21 C19 C22 109.7(4)
C20' C19 C22 128.4(5)
C11 C19 C22 111.6(4)
C22' C19 C22 26.3(4)
C21 C19 C20 110.6(4)
C20' C19 C20 33.4(4)
C11 C19 C20 104.5(3)
C22' C19 C20 85.6(5)
C22 C19 C20 110.1(4)
C21 C19 C21' 32.0(3)
C20' C19 C21' 108.2(5)
C11 C19 C21' 105.3(3)
C22' C19 C21' 108.6(5)
C22 C19 C21' 83.4(4)
C20 C19 C21' 139.4(4)
C19 C20 H20A 109.5
C19 C20 H20B 109.5
H20A C20 H20B 109.5
C19 C20 H20C 109.5
H20A C20 H20C 109.5
H20B C20 H20C 109.5
C19 C21 H21A 109.5
C19 C21 H21B 109.5
H21A C21 H21B 109.5
C19 C21 H21C 109.5
H21A C21 H21C 109.5
H21B C21 H21C 109.5
C19 C22 H22A 109.5
C19 C22 H22B 109.5
H22A C22 H22B 109.5
C19 C22 H22C 109.5
H22A C22 H22C 109.5
H22B C22 H22C 109.5
C19 C20' H20D 109.5
C19 C20' H20E 109.5
H20D C20' H20E 109.5
C19 C20' H20F 109.5
H20D C20' H20F 109.5
H20E C20' H20F 109.5
C19 C21' H21D 109.5
C19 C21' H21E 109.5
H21D C21' H21E 109.5
C19 C21' H21F 109.5
H21D C21' H21F 109.5
H21E C21' H21F 109.5
C19 C22' H22D 109.5
C19 C22' H22E 109.5
H22D C22' H22E 109.5
C19 C22' H22F 109.5
H22D C22' H22F 109.5
H22E C22' H22F 109.5

loop_
_geom_bond_atom_site_label_1
_geom_bond_atom_site_label_2
_geom_bond_distance
Zr1 C12 2.3069(19)
Zr1 C13 2.3095(19)
Zr1 C11 2.3137(19)
Zr1 C14 2.343(2)
Zr1 C1' 2.509(6)
Zr1 C4 2.512(7)
Zr1 C3 2.514(6)
Zr1 C9 2.518(2)
Zr1 C5' 2.518(7)
Zr1 C8 2.523(2)
Zr1 C5 2.527(7)
Zr1 C7 2.529(2)
C1 C5 1.403(4)
C1 C2 1.403(4)
C1 H1A 1.0000
C2 C3 1.403(4)
C2 H2A 1.0000
C3 C4 1.403(4)
C3 H3A 1.0000
C4 C5 1.403(4)
C4 H4A 1.0000
C5 H5A 1.0000
C1' C2' 1.397(4)
C1' C5' 1.397(4)
C1' H1'A 1.0000
C2' C3' 1.397(4)
C2' H2'A 1.0000
C3' C4' 1.397(4)
C3' H3'A 1.0000
C4' C5' 1.397(4)
C4' H4'A 1.0000
C5' H5'A 1.0000
C6 C10 1.353(5)
C6 C7 1.386(4)
C6 H6A 1.0000
C7 C8 1.372(4)
C7 H7A 1.0000
C8 C9 1.400(4)
C8 H8A 1.0000
C9 C10 1.395(5)
C9 H9A 1.0000
C10 H10A 1.0000
C11 C12 1.298(3)
C11 C19 1.504(3)
C12 C13 1.329(3)
C13 C14 1.292(3)
C14 C15 1.509(3)
C15 C17 1.526(14)
C15 C17' 1.534(13)
C15 C18 1.534(14)
C15 C16' 1.534(13)
C15 C18' 1.534(15)
C15 C16 1.552(13)
C16 H16A 0.9800
C16 H16B 0.9800
C16 H16C 0.9800
C17 H17A 0.9800
C17 H17B 0.9800
C17 H17C 0.9800
C18 H18A 0.9800
C18 H18B 0.9800
C18 H18C 0.9800
C16' H16D 0.9800
C16' H16E 0.9800
C16' H16F 0.9800
C17' H17D 0.9800
C17' H17E 0.9800
C17' H17F 0.9800
C18' H18D 0.9800
C18' H18E 0.9800
C18' H18F 0.9800
C19 C21 1.477(6)
C19 C20' 1.497(7)
C19 C22' 1.514(9)
C19 C22 1.518(8)
C19 C20 1.582(7)
C19 C21' 1.601(8)
C20 H20A 0.9800
C20 H20B 0.9800
C20 H20C 0.9800
C21 H21A 0.9800
C21 H21B 0.9800
C21 H21C 0.9800
C22 H22A 0.9800
C22 H22B 0.9800
C22 H22C 0.9800
C20' H20D 0.9800
C20' H20E 0.9800
C20' H20F 0.9800
C21' H21D 0.9800
C21' H21E 0.9800
C21' H21F 0.9800
C22' H22D 0.9800
C22' H22E 0.9800
C22' H22F 0.9800
